data_2207767
loop_
_publ_author_name
'Li, Yi-Tao'
'Wang, Yu-Zhou'
'Wu, An-Xin'

_publ_section_title
2,6-Dibenzhydryl-8b,8c-diphenyl-2,3,5,6,8b,8c-hexahydro-2,3a,4a,6,7a,8a-hexaaza-1<i>H</i>,4<i>H</i>-cyclopenta[<i>def</i>]fluorene-4,8-dione
_journal_coeditor_code DN6280
_journal_issue 1
_journal_name_full 'Acta Crystallographica Section E'
_journal_page_first o379
_journal_page_last o380
_journal_paper_doi 10.1107/S1600536805038572
_journal_volume 62
_journal_year 2006
_chemical_formula_iupac 'C46 H40 N6 O2'
_chemical_formula_moiety 'C46 H40 N6 O2'
_chemical_formula_sum 'C46 H40 N6 O2'
_chemical_formula_weight 708.84
_chemical_name_systematic
;2,6-Dibenzhydryl-8b,8c-diphenyl-2,3,5,6,8b,8c-hexahydro-2,3a,4a,6,7a,8a-hexaaza-
1H,4H-cyclopenta[def]fluorene-4,8-dione
;
_space_group_IT_number 2
_symmetry_cell_setting triclinic
_symmetry_space_group_name_Hall '-P 1'
_symmetry_space_group_name_H-M 'P -1'
_atom_sites_solution_hydrogens geom
_atom_sites_solution_primary direct
_atom_sites_solution_secondary difmap
_audit_creation_method SHELXL-97
_cell_angle_alpha 78.876(2)
_cell_angle_beta 72.706(2)
_cell_angle_gamma 88.624(2)
_cell_formula_units_Z 2
_cell_length_a 10.5691(13)
_cell_length_b 13.7434(17)
_cell_length_c 13.9871(17)
_cell_measurement_reflns_used 2204
_cell_measurement_temperature 292(2)
_cell_measurement_theta_max 21.40
_cell_measurement_theta_min 2.48
_cell_volume 1902.2(4)
_computing_cell_refinement 'SAINT (Bruker, 2000)'
_computing_data_collection 'SMART (Bruker,2000)'
_computing_data_reduction SAINT
_computing_molecular_graphics 'SHELXTL (Bruker, 2000)'
_computing_publication_material SHELXTL
_computing_structure_refinement 'SHELXL97 (Sheldrick, 1997)'
_computing_structure_solution 'SHELXS97 (Sheldrick, 1997)'
_diffrn_ambient_temperature 292(2)
_diffrn_measured_fraction_theta_full 0.985
_diffrn_measured_fraction_theta_max 0.985
_diffrn_measurement_device_type 'Bruker SMART CCD area-detector'
_diffrn_measurement_method '\f and \w'
_diffrn_radiation_monochromator graphite
_diffrn_radiation_source 'fine-focus sealed tube'
_diffrn_radiation_type MoK\a
_diffrn_radiation_wavelength 0.71073
_diffrn_reflns_av_R_equivalents 0.0184
_diffrn_reflns_av_sigmaI/netI 0.0450
_diffrn_reflns_limit_h_max 12
_diffrn_reflns_limit_h_min -12
_diffrn_reflns_limit_k_max 16
_diffrn_reflns_limit_k_min -16
_diffrn_reflns_limit_l_max 16
_diffrn_reflns_limit_l_min -8
_diffrn_reflns_number 9562
_diffrn_reflns_theta_full 25.00
_diffrn_reflns_theta_max 25.00
_diffrn_reflns_theta_min 1.55
_exptl_absorpt_coefficient_mu 0.077
_exptl_absorpt_correction_type none
_exptl_crystal_colour colorless
_exptl_crystal_density_diffrn 1.238
_exptl_crystal_density_method 'not measured'
_exptl_crystal_description block
_exptl_crystal_F_000 748
_exptl_crystal_size_max 0.30
_exptl_crystal_size_mid 0.20
_exptl_crystal_size_min 0.20
_refine_diff_density_max 0.318
_refine_diff_density_min -0.176
_refine_ls_extinction_method none
_refine_ls_goodness_of_fit_ref 1.032
_refine_ls_hydrogen_treatment constr
_refine_ls_matrix_type full
_refine_ls_number_parameters 487
_refine_ls_number_reflns 6617
_refine_ls_number_restraints 0
_refine_ls_restrained_S_all 1.032
_refine_ls_R_factor_all 0.1066
_refine_ls_R_factor_gt 0.0637
_refine_ls_shift/su_max 0.000
_refine_ls_shift/su_mean 0.000
_refine_ls_structure_factor_coef Fsqd
_refine_ls_weighting_details 'calc w=1/[\s^2^(Fo^2^)+(0.0818P)^2^+0.5417P] where P=(Fo^2^+2Fc^2^)/3'
_refine_ls_weighting_scheme calc
_refine_ls_wR_factor_gt 0.1600
_refine_ls_wR_factor_ref 0.1903
_reflns_number_gt 3963
_reflns_number_total 6617
_reflns_threshold_expression I>2\s(I)
_cod_data_source_file dn6280.cif
_cod_data_source_block I
_cod_depositor_comments
;
The following automatic conversions were performed:
'_symmetry_cell_setting' value 'Triclinic' changed to 'triclinic'
according to '/home/saulius/struct/CIF-dictionaries/cif_core.dic'
dictionary named 'cif_core.dic' version 2.4.1 from 2010-06-29.

Automatic conversion script
Id: cif_fix_enum 1527 2010-12-29 10:47:43Z saulius 

The following automatic conversions were performed:

'_symmetry_cell_setting' value 'Triclinic' changed to 'triclinic'
according to /home/saulius/struct/CIF-dictionaries/cif_core.dic
dictionary named 'cif_core.dic' version 2.4.1 from 2010-06-29.

Automatic conversion script
Id: cif_fix_values 1715 2011-07-08 13:25:40Z adriana 
;
_cod_database_code 2207767
_cod_database_fobs_code 2207767

loop_
_symmetry_equiv_pos_as_xyz
'x, y, z'
'-x, -y, -z'

loop_
_atom_site_label
_atom_site_fract_x
_atom_site_fract_y
_atom_site_fract_z
_atom_site_U_iso_or_equiv
_atom_site_adp_type
_atom_site_calc_flag
_atom_site_refinement_flags
_atom_site_occupancy
_atom_site_type_symbol
C1 1.0712(5) 0.9856(3) 0.1369(4) 0.1238(17) Uani d . 1 C
H1 0.9992 0.9446 0.1783 0.149 Uiso calc R 1 H
C2 1.0487(6) 1.0787(4) 0.0849(4) 0.1313(18) Uani d . 1 C
H2 0.9627 1.1000 0.0925 0.158 Uiso calc R 1 H
C3 1.1528(7) 1.1367(4) 0.0239(4) 0.1262(17) Uani d . 1 C
H3 1.1383 1.1978 -0.0127 0.151 Uiso calc R 1 H
C4 1.2760(7) 1.1088(4) 0.0147(4) 0.1230(18) Uani d . 1 C
H4 1.3465 1.1507 -0.0278 0.148 Uiso calc R 1 H
C5 1.3017(5) 1.0162(4) 0.0686(3) 0.1109(14) Uani d . 1 C
H5 1.3885 0.9982 0.0635 0.133 Uiso calc R 1 H
C6 1.1979(4) 0.9533(3) 0.1284(3) 0.0889(11) Uani d . 1 C
C7 1.2254(4) 0.8491(3) 0.1795(3) 0.0947(12) Uani d . 1 C
H7 1.3107 0.8516 0.1934 0.114 Uiso calc R 1 H
C8 1.2349(5) 0.7783(3) 0.1057(3) 0.0972(13) Uani d . 1 C
C9 1.1281(6) 0.7522(5) 0.0806(4) 0.137(2) Uani d . 1 C
H9 1.0451 0.7741 0.1124 0.164 Uiso calc R 1 H
C10 1.1396(8) 0.6936(5) 0.0085(5) 0.166(3) Uani d . 1 C
H10 1.0649 0.6763 -0.0076 0.200 Uiso calc R 1 H
C11 1.2591(12) 0.6618(6) -0.0380(5) 0.179(4) Uani d . 1 C
H11 1.2678 0.6233 -0.0874 0.215 Uiso calc R 1 H
C12 1.3643(9) 0.6854(6) -0.0134(8) 0.200(5) Uani d . 1 C
H12 1.4464 0.6620 -0.0452 0.240 Uiso calc R 1 H
C13 1.3552(5) 0.7452(4) 0.0599(5) 0.154(2) Uani d . 1 C
H13 1.4301 0.7615 0.0763 0.185 Uiso calc R 1 H
C14 1.1496(3) 0.7150(2) 0.3242(2) 0.0672(8) Uani d . 1 C
H14A 1.1580 0.6699 0.2773 0.081 Uiso calc R 1 H
H14B 1.2325 0.7169 0.3402 0.081 Uiso calc R 1 H
C15 1.1169(3) 0.8805(2) 0.3491(3) 0.0719(9) Uani d . 1 C
H15A 1.2002 0.8797 0.3650 0.086 Uiso calc R 1 H
H15B 1.1028 0.9481 0.3191 0.086 Uiso calc R 1 H
C16 0.8844(3) 0.8791(2) 0.4481(2) 0.0584(8) Uani d . 1 C
C17 0.9289(3) 0.63908(18) 0.4086(2) 0.0522(7) Uani d . 1 C
C18 1.0127(3) 0.74457(18) 0.4915(2) 0.0507(7) Uani d . 1 C
C19 1.1070(3) 0.7317(2) 0.5557(2) 0.0532(7) Uani d . 1 C
C20 1.1341(3) 0.8097(2) 0.5968(2) 0.0684(8) Uani d . 1 C
H20 1.0940 0.8699 0.5849 0.082 Uiso calc R 1 H
C21 1.2201(4) 0.7989(3) 0.6551(3) 0.0868(11) Uani d . 1 C
H21 1.2389 0.8520 0.6817 0.104 Uiso calc R 1 H
C22 1.2778(4) 0.7095(3) 0.6737(3) 0.0892(11) Uani d . 1 C
H22 1.3359 0.7022 0.7129 0.107 Uiso calc R 1 H
C23 1.2505(4) 0.6311(3) 0.6352(3) 0.0841(10) Uani d . 1 C
H23 1.2892 0.5705 0.6487 0.101 Uiso calc R 1 H
C24 1.1654(3) 0.6424(2) 0.5762(2) 0.0675(8) Uani d . 1 C
H24 1.1472 0.5891 0.5498 0.081 Uiso calc R 1 H
C25 0.8607(3) 0.71870(18) 0.5482(2) 0.0511(7) Uani d . 1 C
C26 0.8234(3) 0.6768(2) 0.6620(2) 0.0580(7) Uani d . 1 C
C27 0.7800(4) 0.7368(3) 0.7327(3) 0.0864(11) Uani d . 1 C
H27 0.7720 0.8045 0.7117 0.104 Uiso calc R 1 H
C28 0.7480(5) 0.6946(4) 0.8366(3) 0.1191(16) Uani d . 1 C
H28 0.7165 0.7342 0.8850 0.143 Uiso calc R 1 H
C29 0.7628(5) 0.5960(4) 0.8674(3) 0.1186(16) Uani d . 1 C
H29 0.7407 0.5686 0.9366 0.142 Uiso calc R 1 H
C30 0.8088(5) 0.5382(3) 0.7985(3) 0.1013(13) Uani d . 1 C
H30 0.8207 0.4712 0.8200 0.122 Uiso calc R 1 H
C31 0.8384(3) 0.5779(2) 0.6961(2) 0.0728(9) Uani d . 1 C
H31 0.8692 0.5370 0.6489 0.087 Uiso calc R 1 H
C32 0.6576(3) 0.8045(2) 0.5262(3) 0.0671(8) Uani d . 1 C
H32A 0.6031 0.7839 0.5965 0.081 Uiso calc R 1 H
H32B 0.6303 0.8696 0.5004 0.081 Uiso calc R 1 H
C33 0.6872(3) 0.6404(2) 0.4976(2) 0.0620(8) Uani d . 1 C
H33A 0.6784 0.5963 0.4533 0.074 Uiso calc R 1 H
H33B 0.6354 0.6111 0.5666 0.074 Uiso calc R 1 H
C34 0.6709(3) 0.7710(2) 0.3570(2) 0.0634(8) Uani d . 1 C
H34 0.7676 0.7802 0.3313 0.076 Uiso calc R 1 H
C35 0.6276(3) 0.6944(2) 0.3052(2) 0.0638(8) Uani d . 1 C
C36 0.7149(4) 0.6681(2) 0.2210(3) 0.0774(9) Uani d . 1 C
H36 0.8008 0.6954 0.1974 0.093 Uiso calc R 1 H
C37 0.6789(6) 0.6025(3) 0.1705(3) 0.1030(14) Uani d . 1 C
H37 0.7396 0.5866 0.1127 0.124 Uiso calc R 1 H
C38 0.5531(6) 0.5601(3) 0.2053(4) 0.1121(17) Uani d . 1 C
H38 0.5277 0.5154 0.1718 0.135 Uiso calc R 1 H
C39 0.4645(4) 0.5856(3) 0.2916(4) 0.0968(13) Uani d . 1 C
H39 0.3791 0.5574 0.3167 0.116 Uiso calc R 1 H
C40 0.5033(4) 0.6526(2) 0.3399(3) 0.0786(10) Uani d . 1 C
H40 0.4431 0.6696 0.3973 0.094 Uiso calc R 1 H
C41 0.6083(3) 0.8699(2) 0.3273(3) 0.0673(8) Uani d . 1 C
C42 0.4832(3) 0.8947(2) 0.3829(3) 0.0800(10) Uani d . 1 C
H42 0.4342 0.8510 0.4409 0.096 Uiso calc R 1 H
C43 0.4322(4) 0.9851(3) 0.3513(4) 0.0925(12) Uani d . 1 C
H43 0.3496 1.0026 0.3893 0.111 Uiso calc R 1 H
C44 0.5025(5) 1.0483(3) 0.2650(4) 0.1041(15) Uani d . 1 C
H44 0.4674 1.1087 0.2444 0.125 Uiso calc R 1 H
C45 0.6249(5) 1.0237(3) 0.2078(3) 0.0979(12) Uani d . 1 C
H45 0.6717 1.0662 0.1480 0.117 Uiso calc R 1 H
C46 0.6769(4) 0.9353(3) 0.2405(3) 0.0811(10) Uani d . 1 C
H46 0.7606 0.9193 0.2030 0.097 Uiso calc R 1 H
N1 1.1222(3) 0.8146(2) 0.27600(19) 0.0713(7) Uani d . 1 N
N2 1.0110(2) 0.84708(15) 0.44018(18) 0.0575(6) Uani d . 1 N
N3 1.0429(2) 0.67986(15) 0.41668(16) 0.0526(6) Uani d . 1 N
N4 0.7972(2) 0.81214(16) 0.52444(19) 0.0565(6) Uani d . 1 N
N5 0.8272(2) 0.64725(15) 0.49379(16) 0.0511(6) Uani d . 1 N
N6 0.6331(2) 0.73545(17) 0.46682(19) 0.0628(6) Uani d . 1 N
O1 0.8544(2) 0.95498(14) 0.40072(19) 0.0788(7) Uani d . 1 O
O2 0.9230(2) 0.59828(14) 0.34052(15) 0.0674(6) Uani d . 1 O

loop_
_atom_site_aniso_label
_atom_site_aniso_U_11
_atom_site_aniso_U_22
_atom_site_aniso_U_33
_atom_site_aniso_U_12
_atom_site_aniso_U_13
_atom_site_aniso_U_23
C1 0.103(3) 0.126(4) 0.131(4) -0.032(3) -0.062(3) 0.050(3)
C2 0.147(4) 0.116(4) 0.134(4) -0.017(3) -0.080(4) 0.032(3)
C3 0.171(5) 0.113(4) 0.082(3) -0.033(4) -0.031(4) 0.006(3)
C4 0.151(5) 0.088(3) 0.099(3) -0.047(3) 0.012(4) -0.016(3)
C5 0.099(3) 0.125(4) 0.092(3) -0.027(3) 0.006(3) -0.034(3)
C6 0.085(3) 0.109(3) 0.064(2) -0.022(2) -0.022(2) 0.007(2)
C7 0.064(2) 0.130(3) 0.076(2) -0.005(2) -0.019(2) 0.012(2)
C8 0.097(3) 0.111(3) 0.057(2) 0.021(3) -0.003(2) 0.012(2)
C9 0.136(4) 0.204(6) 0.091(3) 0.067(4) -0.052(3) -0.059(4)
C10 0.235(8) 0.194(6) 0.103(4) 0.095(6) -0.089(5) -0.060(4)
C11 0.287(11) 0.136(6) 0.061(3) 0.060(8) 0.009(6) 0.003(3)
C12 0.186(8) 0.113(5) 0.188(9) 0.038(6) 0.092(7) 0.002(5)
C13 0.102(4) 0.111(4) 0.182(6) 0.016(3) 0.036(4) 0.006(4)
C14 0.068(2) 0.072(2) 0.0593(19) 0.0074(16) -0.0181(17) -0.0107(16)
C15 0.072(2) 0.0594(19) 0.081(2) -0.0039(16) -0.0288(19) 0.0051(17)
C16 0.073(2) 0.0418(16) 0.074(2) 0.0065(15) -0.0377(18) -0.0198(15)
C17 0.076(2) 0.0335(14) 0.0521(17) 0.0079(13) -0.0255(16) -0.0097(13)
C18 0.0629(18) 0.0382(14) 0.0545(16) 0.0041(12) -0.0226(14) -0.0100(12)
C19 0.0569(17) 0.0513(16) 0.0504(16) -0.0045(13) -0.0170(14) -0.0053(13)
C20 0.085(2) 0.0575(18) 0.070(2) -0.0059(16) -0.0330(18) -0.0113(16)
C21 0.106(3) 0.090(3) 0.077(2) -0.018(2) -0.044(2) -0.016(2)
C22 0.087(3) 0.119(3) 0.068(2) -0.011(2) -0.043(2) -0.001(2)
C23 0.092(3) 0.088(3) 0.078(2) 0.008(2) -0.043(2) -0.002(2)
C24 0.079(2) 0.0585(19) 0.072(2) 0.0064(16) -0.0346(18) -0.0099(16)
C25 0.0614(18) 0.0394(14) 0.0575(17) 0.0044(12) -0.0214(14) -0.0159(13)
C26 0.0608(18) 0.0653(19) 0.0520(17) 0.0018(14) -0.0162(14) -0.0223(15)
C27 0.105(3) 0.086(2) 0.078(2) 0.012(2) -0.028(2) -0.041(2)
C28 0.143(4) 0.152(5) 0.069(3) 0.013(3) -0.017(3) -0.061(3)
C29 0.168(5) 0.127(4) 0.058(2) -0.006(3) -0.028(3) -0.018(3)
C30 0.154(4) 0.092(3) 0.054(2) -0.011(3) -0.029(2) -0.005(2)
C31 0.098(3) 0.068(2) 0.0526(19) -0.0009(18) -0.0215(18) -0.0141(16)
C32 0.0617(19) 0.070(2) 0.081(2) 0.0140(15) -0.0269(17) -0.0333(17)
C33 0.069(2) 0.0576(18) 0.0642(19) -0.0055(15) -0.0260(16) -0.0138(15)
C34 0.0584(18) 0.0618(18) 0.070(2) 0.0036(14) -0.0124(16) -0.0237(16)
C35 0.075(2) 0.0555(18) 0.068(2) 0.0121(16) -0.0300(18) -0.0144(15)
C36 0.097(3) 0.073(2) 0.064(2) 0.0058(18) -0.023(2) -0.0192(18)
C37 0.158(4) 0.096(3) 0.075(3) 0.025(3) -0.050(3) -0.042(2)
C38 0.172(5) 0.072(3) 0.143(4) 0.026(3) -0.108(4) -0.047(3)
C39 0.097(3) 0.069(2) 0.144(4) 0.009(2) -0.068(3) -0.019(3)
C40 0.082(3) 0.071(2) 0.097(3) 0.0133(19) -0.040(2) -0.031(2)
C41 0.073(2) 0.0627(19) 0.080(2) 0.0156(17) -0.0337(19) -0.0294(18)
C42 0.073(2) 0.070(2) 0.112(3) 0.0103(18) -0.037(2) -0.040(2)
C43 0.078(3) 0.079(3) 0.147(4) 0.021(2) -0.051(3) -0.059(3)
C44 0.121(4) 0.074(3) 0.158(4) 0.035(3) -0.088(4) -0.050(3)
C45 0.128(4) 0.079(3) 0.100(3) 0.017(2) -0.056(3) -0.016(2)
C46 0.091(3) 0.076(2) 0.081(2) 0.015(2) -0.033(2) -0.015(2)
N1 0.0689(17) 0.0758(17) 0.0603(16) -0.0008(13) -0.0150(14) 0.0017(14)
N2 0.0631(16) 0.0447(13) 0.0653(15) 0.0002(11) -0.0240(13) -0.0045(11)
N3 0.0620(15) 0.0478(13) 0.0481(13) 0.0041(11) -0.0160(12) -0.0107(11)
N4 0.0614(15) 0.0460(13) 0.0713(16) 0.0072(11) -0.0278(13) -0.0214(12)
N5 0.0620(15) 0.0451(12) 0.0501(13) 0.0001(10) -0.0185(12) -0.0157(10)
N6 0.0678(16) 0.0569(15) 0.0702(17) 0.0031(12) -0.0258(14) -0.0199(13)
O1 0.0933(16) 0.0451(12) 0.1115(18) 0.0124(11) -0.0536(15) -0.0122(12)
O2 0.0918(15) 0.0592(12) 0.0642(13) 0.0125(10) -0.0322(12) -0.0302(11)

loop_
_atom_type_symbol
_atom_type_description
_atom_type_scat_dispersion_real
_atom_type_scat_dispersion_imag
_atom_type_scat_source
C C 0.0033 0.0016 'International Tables Vol C Tables 4.2.6.8 and 6.1.1.4'
H H 0.0000 0.0000 'International Tables Vol C Tables 4.2.6.8 and 6.1.1.4'
N N 0.0061 0.0033 'International Tables Vol C Tables 4.2.6.8 and 6.1.1.4'
O O 0.0106 0.0060 'International Tables Vol C Tables 4.2.6.8 and 6.1.1.4'

loop_
_geom_angle_atom_site_label_1
_geom_angle_atom_site_label_2
_geom_angle_atom_site_label_3
_geom_angle
C6 C1 C2 121.5(4)
C6 C1 H1 119.3
C2 C1 H1 119.3
C3 C2 C1 119.0(5)
C3 C2 H2 120.5
C1 C2 H2 120.5
C4 C3 C2 121.3(5)
C4 C3 H3 119.3
C2 C3 H3 119.3
C3 C4 C5 120.8(5)
C3 C4 H4 119.6
C5 C4 H4 119.6
C6 C5 C4 119.5(5)
C6 C5 H5 120.2
C4 C5 H5 120.2
C5 C6 C1 117.8(4)
C5 C6 C7 119.6(4)
C1 C6 C7 122.5(3)
N1 C7 C8 111.0(3)
N1 C7 C6 111.1(3)
C8 C7 C6 108.8(3)
N1 C7 H7 108.6
C8 C7 H7 108.6
C6 C7 H7 108.6
C9 C8 C13 119.0(5)
C9 C8 C7 122.0(4)
C13 C8 C7 118.9(5)
C8 C9 C10 121.4(5)
C8 C9 H9 119.3
C10 C9 H9 119.3
C11 C10 C9 119.7(7)
C11 C10 H10 120.2
C9 C10 H10 120.2
C12 C11 C10 119.7(9)
C12 C11 H11 120.1
C10 C11 H11 120.1
C11 C12 C13 121.7(8)
C11 C12 H12 119.2
C13 C12 H12 119.2
C8 C13 C12 118.4(7)
C8 C13 H13 120.8
C12 C13 H13 120.8
N3 C14 N1 109.9(2)
N3 C14 H14A 109.7
N1 C14 H14A 109.7
N3 C14 H14B 109.7
N1 C14 H14B 109.7
H14A C14 H14B 108.2
N2 C15 N1 109.2(2)
N2 C15 H15A 109.8
N1 C15 H15A 109.8
N2 C15 H15B 109.8
N1 C15 H15B 109.8
H15A C15 H15B 108.3
O1 C16 N2 126.4(3)
O1 C16 N4 125.7(3)
N2 C16 N4 107.8(2)
O2 C17 N5 126.4(3)
O2 C17 N3 125.4(3)
N5 C17 N3 108.0(2)
N2 C18 N3 109.8(2)
N2 C18 C19 112.0(2)
N3 C18 C19 112.0(2)
N2 C18 C25 102.38(19)
N3 C18 C25 102.12(19)
C19 C18 C25 117.6(2)
C24 C19 C20 118.6(3)
C24 C19 C18 121.3(2)
C20 C19 C18 120.1(2)
C21 C20 C19 120.6(3)
C21 C20 H20 119.7
C19 C20 H20 119.7
C22 C21 C20 119.6(3)
C22 C21 H21 120.2
C20 C21 H21 120.2
C23 C22 C21 120.6(3)
C23 C22 H22 119.7
C21 C22 H22 119.7
C22 C23 C24 119.6(3)
C22 C23 H23 120.2
C24 C23 H23 120.2
C23 C24 C19 121.0(3)
C23 C24 H24 119.5
C19 C24 H24 119.5
N5 C25 N4 109.3(2)
N5 C25 C26 110.8(2)
N4 C25 C26 112.6(2)
N5 C25 C18 103.5(2)
N4 C25 C18 103.4(2)
C26 C25 C18 116.7(2)
C31 C26 C27 118.6(3)
C31 C26 C25 119.9(2)
C27 C26 C25 121.5(3)
C26 C27 C28 119.2(4)
C26 C27 H27 120.4
C28 C27 H27 120.4
C29 C28 C27 120.4(4)
C29 C28 H28 119.8
C27 C28 H28 119.8
C30 C29 C28 120.4(4)
C30 C29 H29 119.8
C28 C29 H29 119.8
C29 C30 C31 120.0(4)
C29 C30 H30 120.0
C31 C30 H30 120.0
C26 C31 C30 121.4(3)
C26 C31 H31 119.3
C30 C31 H31 119.3
N6 C32 N4 114.0(2)
N6 C32 H32A 108.7
N4 C32 H32A 108.7
N6 C32 H32B 108.7
N4 C32 H32B 108.7
H32A C32 H32B 107.6
N6 C33 N5 113.6(2)
N6 C33 H33A 108.8
N5 C33 H33A 108.8
N6 C33 H33B 108.8
N5 C33 H33B 108.8
H33A C33 H33B 107.7
N6 C34 C35 110.1(2)
N6 C34 C41 112.5(2)
C35 C34 C41 108.1(2)
N6 C34 H34 108.7
C35 C34 H34 108.7
C41 C34 H34 108.7
C40 C35 C36 118.5(3)
C40 C35 C34 121.6(3)
C36 C35 C34 119.8(3)
C35 C36 C37 121.7(4)
C35 C36 H36 119.2
C37 C36 H36 119.2
C36 C37 C38 119.9(4)
C36 C37 H37 120.0
C38 C37 H37 120.0
C37 C38 C39 118.7(4)
C37 C38 H38 120.7
C39 C38 H38 120.7
C40 C39 C38 120.0(4)
C40 C39 H39 120.0
C38 C39 H39 120.0
C35 C40 C39 121.2(4)
C35 C40 H40 119.4
C39 C40 H40 119.4
C46 C41 C42 118.7(3)
C46 C41 C34 118.7(3)
C42 C41 C34 122.6(3)
C43 C42 C41 119.6(4)
C43 C42 H42 120.2
C41 C42 H42 120.2
C44 C43 C42 120.3(4)
C44 C43 H43 119.8
C42 C43 H43 119.8
C43 C44 C45 120.7(4)
C43 C44 H44 119.7
C45 C44 H44 119.7
C46 C45 C44 119.0(4)
C46 C45 H45 120.5
C44 C45 H45 120.5
C45 C46 C41 121.7(4)
C45 C46 H46 119.2
C41 C46 H46 119.2
C7 N1 C14 110.6(3)
C7 N1 C15 111.1(3)
C14 N1 C15 107.0(2)
C16 N2 C15 120.4(2)
C16 N2 C18 112.7(2)
C15 N2 C18 116.8(2)
C17 N3 C14 118.5(2)
C17 N3 C18 111.8(2)
C14 N3 C18 115.6(2)
C16 N4 C25 111.2(2)
C16 N4 C32 119.9(2)
C25 N4 C32 116.3(2)
C17 N5 C25 111.6(2)
C17 N5 C33 122.4(2)
C25 N5 C33 116.1(2)
C32 N6 C34 115.9(2)
C32 N6 C33 109.0(2)
C34 N6 C33 114.0(2)

loop_
_geom_bond_atom_site_label_1
_geom_bond_atom_site_label_2
_geom_bond_distance
C1 C6 1.379(6)
C1 C2 1.397(6)
C1 H1 0.9300
C2 C3 1.341(7)
C2 H2 0.9300
C3 C4 1.325(7)
C3 H3 0.9300
C4 C5 1.413(7)
C4 H4 0.9300
C5 C6 1.368(5)
C5 H5 0.9300
C6 C7 1.534(5)
C7 N1 1.463(4)
C7 C8 1.530(6)
C7 H7 0.9800
C8 C9 1.353(6)
C8 C13 1.354(6)
C9 C10 1.384(7)
C9 H9 0.9300
C10 C11 1.343(10)
C10 H10 0.9300
C11 C12 1.322(11)
C11 H11 0.9300
C12 C13 1.415(10)
C12 H12 0.9300
C13 H13 0.9300
C14 N3 1.448(4)
C14 N1 1.467(4)
C14 H14A 0.9700
C14 H14B 0.9700
C15 N2 1.427(4)
C15 N1 1.480(4)
C15 H15A 0.9700
C15 H15B 0.9700
C16 O1 1.213(3)
C16 N2 1.378(4)
C16 N4 1.382(4)
C17 O2 1.211(3)
C17 N5 1.368(3)
C17 N3 1.385(3)
C18 N2 1.455(3)
C18 N3 1.461(3)
C18 C19 1.515(4)
C18 C25 1.580(4)
C19 C24 1.379(4)
C19 C20 1.382(4)
C20 C21 1.379(4)
C20 H20 0.9300
C21 C22 1.373(5)
C21 H21 0.9300
C22 C23 1.365(5)
C22 H22 0.9300
C23 C24 1.378(4)
C23 H23 0.9300
C24 H24 0.9300
C25 N5 1.461(3)
C25 N4 1.462(3)
C25 C26 1.519(4)
C26 C31 1.373(4)
C26 C27 1.376(4)
C27 C28 1.398(6)
C27 H27 0.9300
C28 C29 1.360(6)
C28 H28 0.9300
C29 C30 1.340(5)
C29 H29 0.9300
C30 C31 1.373(5)
C30 H30 0.9300
C31 H31 0.9300
C32 N6 1.450(3)
C32 N4 1.475(4)
C32 H32A 0.9700
C32 H32B 0.9700
C33 N6 1.454(3)
C33 N5 1.470(3)
C33 H33A 0.9700
C33 H33B 0.9700
C34 N6 1.453(4)
C34 C35 1.535(4)
C34 C41 1.537(4)
C34 H34 0.9800
C35 C40 1.357(4)
C35 C36 1.369(4)
C36 C37 1.371(5)
C36 H36 0.9300
C37 C38 1.374(6)
C37 H37 0.9300
C38 C39 1.390(6)
C38 H38 0.9300
C39 C40 1.377(5)
C39 H39 0.9300
C40 H40 0.9300
C41 C46 1.377(5)
C41 C42 1.392(4)
C42 C43 1.388(5)
C42 H42 0.9300
C43 C44 1.363(6)
C43 H43 0.9300
C44 C45 1.377(6)
C44 H44 0.9300
C45 C46 1.375(5)
C45 H45 0.9300
C46 H46 0.9300

loop_
_geom_torsion_atom_site_label_1
_geom_torsion_atom_site_label_2
_geom_torsion_atom_site_label_3
_geom_torsion_atom_site_label_4
_geom_torsion
C6 C1 C2 C3 1.3(8)
C1 C2 C3 C4 -2.1(8)
C2 C3 C4 C5 0.4(8)
C3 C4 C5 C6 2.2(7)
C4 C5 C6 C1 -3.0(6)
C4 C5 C6 C7 174.6(4)
C2 C1 C6 C5 1.3(7)
C2 C1 C6 C7 -176.2(4)
C5 C6 C7 N1 149.7(3)
C1 C6 C7 N1 -32.8(5)
C5 C6 C7 C8 -87.8(4)
C1 C6 C7 C8 89.6(5)
N1 C7 C8 C9 53.9(5)
C6 C7 C8 C9 -68.7(5)
N1 C7 C8 C13 -129.8(4)
C6 C7 C8 C13 107.6(4)
C13 C8 C9 C10 -0.8(8)
C7 C8 C9 C10 175.5(4)
C8 C9 C10 C11 -0.1(9)
C9 C10 C11 C12 1.1(11)
C10 C11 C12 C13 -1.2(14)
C9 C8 C13 C12 0.7(8)
C7 C8 C13 C12 -175.7(5)
C11 C12 C13 C8 0.2(12)
N2 C18 C19 C24 -153.2(3)
N3 C18 C19 C24 -29.2(4)
C25 C18 C19 C24 88.6(3)
N2 C18 C19 C20 28.1(4)
N3 C18 C19 C20 152.0(3)
C25 C18 C19 C20 -90.2(3)
C24 C19 C20 C21 1.4(5)
C18 C19 C20 C21 -179.8(3)
C19 C20 C21 C22 -0.9(5)
C20 C21 C22 C23 -0.1(6)
C21 C22 C23 C24 0.7(6)
C22 C23 C24 C19 -0.2(5)
C20 C19 C24 C23 -0.8(5)
C18 C19 C24 C23 -179.6(3)
N2 C18 C25 N5 111.1(2)
N3 C18 C25 N5 -2.6(2)
C19 C18 C25 N5 -125.6(2)
N2 C18 C25 N4 -2.8(2)
N3 C18 C25 N4 -116.5(2)
C19 C18 C25 N4 120.5(2)
N2 C18 C25 C26 -126.9(2)
N3 C18 C25 C26 119.4(2)
C19 C18 C25 C26 -3.7(3)
N5 C25 C26 C31 36.8(4)
N4 C25 C26 C31 159.5(3)
C18 C25 C26 C31 -81.2(3)
N5 C25 C26 C27 -146.1(3)
N4 C25 C26 C27 -23.4(4)
C18 C25 C26 C27 95.9(3)
C31 C26 C27 C28 -2.3(5)
C25 C26 C27 C28 -179.4(3)
C26 C27 C28 C29 1.6(7)
C27 C28 C29 C30 0.4(8)
C28 C29 C30 C31 -1.6(7)
C27 C26 C31 C30 1.2(5)
C25 C26 C31 C30 178.3(3)
C29 C30 C31 C26 0.8(6)
N6 C34 C35 C40 48.1(4)
C41 C34 C35 C40 -75.1(4)
N6 C34 C35 C36 -133.0(3)
C41 C34 C35 C36 103.8(3)
C40 C35 C36 C37 1.1(5)
C34 C35 C36 C37 -177.8(3)
C35 C36 C37 C38 -1.1(6)
C36 C37 C38 C39 0.2(6)
C37 C38 C39 C40 0.5(6)
C36 C35 C40 C39 -0.3(5)
C34 C35 C40 C39 178.6(3)
C38 C39 C40 C35 -0.5(5)
N6 C34 C41 C46 148.8(3)
C35 C34 C41 C46 -89.4(3)
N6 C34 C41 C42 -33.2(4)
C35 C34 C41 C42 88.6(3)
C46 C41 C42 C43 -1.5(5)
C34 C41 C42 C43 -179.5(3)
C41 C42 C43 C44 1.6(5)
C42 C43 C44 C45 0.0(6)
C43 C44 C45 C46 -1.6(6)
C44 C45 C46 C41 1.7(5)
C42 C41 C46 C45 -0.1(5)
C34 C41 C46 C45 178.0(3)
C8 C7 N1 C14 58.8(4)
C6 C7 N1 C14 -180.0(3)
C8 C7 N1 C15 177.5(3)
C6 C7 N1 C15 -61.3(4)
N3 C14 N1 C7 -176.9(3)
N3 C14 N1 C15 62.0(3)
N2 C15 N1 C7 177.2(2)
N2 C15 N1 C14 -62.0(3)
O1 C16 N2 C15 -24.1(4)
N4 C16 N2 C15 159.5(2)
O1 C16 N2 C18 -168.3(3)
N4 C16 N2 C18 15.2(3)
N1 C15 N2 C16 -87.1(3)
N1 C15 N2 C18 55.8(3)
N3 C18 N2 C16 100.6(3)
C19 C18 N2 C16 -134.3(2)
C25 C18 N2 C16 -7.3(3)
N3 C18 N2 C15 -45.0(3)
C19 C18 N2 C15 80.1(3)
C25 C18 N2 C15 -152.9(2)
O2 C17 N3 C14 27.3(4)
N5 C17 N3 C14 -156.7(2)
O2 C17 N3 C18 165.6(2)
N5 C17 N3 C18 -18.4(3)
N1 C14 N3 C17 81.6(3)
N1 C14 N3 C18 -55.2(3)
N2 C18 N3 C17 -95.5(2)
C19 C18 N3 C17 139.3(2)
C25 C18 N3 C17 12.6(3)
N2 C18 N3 C14 44.0(3)
C19 C18 N3 C14 -81.1(3)
C25 C18 N3 C14 152.1(2)
O1 C16 N4 C25 166.4(3)
N2 C16 N4 C25 -17.1(3)
O1 C16 N4 C32 25.9(4)
N2 C16 N4 C32 -157.6(2)
N5 C25 N4 C16 -97.6(2)
C26 C25 N4 C16 138.8(2)
C18 C25 N4 C16 12.1(3)
N5 C25 N4 C32 44.5(3)
C26 C25 N4 C32 -79.1(3)
C18 C25 N4 C32 154.1(2)
N6 C32 N4 C16 87.9(3)
N6 C32 N4 C25 -50.7(4)
O2 C17 N5 C25 -167.6(2)
N3 C17 N5 C25 16.4(3)
O2 C17 N5 C33 -23.2(4)
N3 C17 N5 C33 160.9(2)
N4 C25 N5 C17 101.4(2)
C26 C25 N5 C17 -134.0(2)
C18 C25 N5 C17 -8.2(3)
N4 C25 N5 C33 -45.4(3)
C26 C25 N5 C33 79.2(3)
C18 C25 N5 C33 -155.1(2)
N6 C33 N5 C17 -90.4(3)
N6 C33 N5 C25 52.6(3)
N4 C32 N6 C34 -77.9(3)
N4 C32 N6 C33 52.2(3)
C35 C34 N6 C32 -174.8(2)
C41 C34 N6 C32 -54.2(3)
C35 C34 N6 C33 57.6(3)
C41 C34 N6 C33 178.1(2)
N5 C33 N6 C32 -53.1(3)
N5 C33 N6 C34 78.1(3)
